data_4340983
loop_
_publ_author_name
'Jilek, Robert E.'
'Tomson, Neil C.'
'Shook, Ryan L.'
'Scott, Brian L.'
'Boncella, James M.'

_publ_section_title
;
 Preparation and reactivity of the versatile uranium(IV) imido complexes
 U(NAr)Cl&#x2082;(R&#x2082;bpy)&#x2082; (R = Me, (t)Bu) and
 U(NAr)Cl&#x2082;(tppo)&#x2083;.
;
_journal_issue 18
_journal_name_full 'Inorganic chemistry'
_journal_page_first 9818
_journal_page_last 9826
_journal_paper_doi 10.1021/ic5014208
_journal_volume 53
_journal_year 2014
_chemical_formula_sum 'C42 H35 Cl2 N O2 P2 U'
_chemical_formula_weight 956.58
_chemical_name_systematic
; 
 ? 
;
_space_group_IT_number 14
_symmetry_cell_setting monoclinic
_symmetry_space_group_name_Hall '-P 2yn'
_symmetry_space_group_name_H-M 'P 1 21/n 1'
_atom_sites_solution_hydrogens geom
_atom_sites_solution_primary direct
_atom_sites_solution_secondary difmap
_audit_creation_method SHELXL-97
_cell_angle_alpha 90.00
_cell_angle_beta 102.499(1)
_cell_angle_gamma 90.00
_cell_formula_units_Z 4
_cell_length_a 14.4368(14)
_cell_length_b 14.7814(14)
_cell_length_c 21.803(2)
_cell_measurement_temperature 140(1)
_cell_volume 4542.4(7)
_computing_cell_refinement 'SAINT+, v. 7.66a (Bruker AXS, 2009)'
_computing_data_collection 'APEX II, v. 7.0 (Bruker AXS, 2009)'
_computing_data_reduction 'SAINT+, v. 7.66a (Bruker AXS, 2009)'
_computing_molecular_graphics 'SHELXTL, v. 6.14, (Bruker AXS, 2000)'
_computing_publication_material 'SHELXTL, v. 6.14, (Bruker AXS, 2000)'
_computing_structure_refinement 'SHELXL-97 (Sheldrick, 1997)'
_computing_structure_solution 'SHELXS-97 (Sheldrick, 1990)'
_diffrn_ambient_temperature 140(1)
_diffrn_measured_fraction_theta_full 1.000
_diffrn_measured_fraction_theta_max 0.999
_diffrn_measurement_device_type 'Bruker D8 with APEXII CCD'
_diffrn_measurement_method '\w scans'
_diffrn_radiation_monochromator graphite
_diffrn_radiation_source 'fine-focus sealed tube'
_diffrn_radiation_type MoK\a
_diffrn_radiation_wavelength 0.71073
_diffrn_reflns_av_R_equivalents 0.0675
_diffrn_reflns_av_sigmaI/netI 0.0722
_diffrn_reflns_limit_h_max 17
_diffrn_reflns_limit_h_min -17
_diffrn_reflns_limit_k_max 17
_diffrn_reflns_limit_k_min -17
_diffrn_reflns_limit_l_max 26
_diffrn_reflns_limit_l_min -26
_diffrn_reflns_number 32162
_diffrn_reflns_theta_full 25.00
_diffrn_reflns_theta_max 25.28
_diffrn_reflns_theta_min 1.90
_diffrn_standards_decay_% 0
_diffrn_standards_interval_count 0
_diffrn_standards_interval_time 0
_diffrn_standards_number 0
_exptl_absorpt_coefficient_mu 3.792
_exptl_absorpt_correction_T_max 0.7512
_exptl_absorpt_correction_T_min 0.5485
_exptl_absorpt_correction_type multi-scan
_exptl_absorpt_process_details 'SADABS v. 2.03 (Sheldrick, 2008)'
_exptl_crystal_colour orange
_exptl_crystal_density_diffrn 1.399
_exptl_crystal_density_method 'not measured'
_exptl_crystal_description block
_exptl_crystal_F_000 1864
_exptl_crystal_size_max 0.18
_exptl_crystal_size_mid 0.12
_exptl_crystal_size_min 0.08
_platon_squeeze_details
;
;
_refine_diff_density_max 1.864
_refine_diff_density_min -0.856
_refine_diff_density_rms 0.138
_refine_ls_extinction_method none
_refine_ls_goodness_of_fit_ref 0.972
_refine_ls_hydrogen_treatment constr
_refine_ls_matrix_type full
_refine_ls_number_parameters 528
_refine_ls_number_reflns 8262
_refine_ls_number_restraints 79
_refine_ls_restrained_S_all 0.970
_refine_ls_R_factor_all 0.0731
_refine_ls_R_factor_gt 0.0456
_refine_ls_shift/su_max 0.000
_refine_ls_shift/su_mean 0.000
_refine_ls_structure_factor_coef Fsqd
_refine_ls_weighting_details 'calc w=1/[\s^2^(Fo^2^)+(0.0624P)^2^+0.0000P] where P=(Fo^2^+2Fc^2^)/3'
_refine_ls_weighting_scheme calc
_refine_ls_wR_factor_gt 0.1056
_refine_ls_wR_factor_ref 0.1140
_reflns_number_gt 5670
_reflns_number_total 8262
_reflns_threshold_expression >2sigma(I)
_cod_data_source_file ic5014208_si_002.cif
_cod_data_source_block 9
_cod_depositor_comments 'Adding full bibliography for 4340979--4340989.cif.'
_cod_original_cell_volume 4542.4(8)
_cod_original_sg_symbol_H-M 'P 21/n'
_cod_database_code 4340983

loop_
_symmetry_equiv_pos_as_xyz
'x, y, z'
'-x+1/2, y+1/2, -z+1/2'
'-x, -y, -z'
'x-1/2, -y-1/2, z-1/2'

loop_
_atom_site_label
_atom_site_type_symbol
_atom_site_fract_x
_atom_site_fract_y
_atom_site_fract_z
_atom_site_U_iso_or_equiv
_atom_site_adp_type
_atom_site_occupancy
_atom_site_symmetry_multiplicity
_atom_site_calc_flag
_atom_site_refinement_flags
_atom_site_disorder_assembly
_atom_site_disorder_group
U1 U 0.018840(18) 0.895608(16) 0.040210(11) 0.03094(10) Uani 1 1 d . . .
Cl1 Cl 0.09752(16) 0.74438(13) 0.00594(10) 0.0592(6) Uani 1 1 d . . .
Cl2 Cl 0.17919(13) 0.94131(13) 0.12208(8) 0.0446(5) Uani 1 1 d . . .
N1 N 0.0545(4) 0.9696(4) -0.0382(2) 0.0324(13) Uani 1 1 d . . .
O1 O -0.0224(3) 0.8262(3) 0.1272(2) 0.0404(12) Uani 1 1 d . F .
O2 O -0.1211(3) 0.8318(3) -0.0154(2) 0.0418(12) Uani 1 1 d . C .
P1 P -0.04433(18) 0.78104(15) 0.18427(10) 0.0556(6) Uani 1 1 d . . .
P2 P -0.18794(17) 0.76716(15) -0.05613(9) 0.0526(6) Uani 1 1 d . . .
C13 C -0.0199(6) 0.8545(5) 0.2502(3) 0.0417(18) Uani 1 1 d . F .
C14 C 0.0574(6) 0.9117(5) 0.2574(3) 0.050(2) Uani 1 1 d . . .
H14A H 0.0966 0.9099 0.2287 0.060 Uiso 1 1 calc R F .
C15 C 0.0768(7) 0.9720(7) 0.3079(4) 0.070(3) Uani 1 1 d . F .
H15A H 0.1274 1.0120 0.3112 0.083 Uiso 1 1 calc R . .
C16 C 0.0246(9) 0.9738(8) 0.3512(5) 0.087(3) Uani 1 1 d . . .
H16A H 0.0402 1.0125 0.3855 0.104 Uiso 1 1 calc R F .
C17 C -0.0518(8) 0.9181(9) 0.3444(4) 0.092(4) Uani 1 1 d . F .
H17A H -0.0889 0.9195 0.3744 0.111 Uiso 1 1 calc R . .
C18 C -0.0762(7) 0.8581(7) 0.2930(4) 0.068(3) Uani 1 1 d . . .
H18A H -0.1298 0.8217 0.2884 0.081 Uiso 1 1 calc R F .
C31 C -0.1747(5) 0.7678(4) -0.1346(3) 0.0417(19) Uani 1 1 d D C .
C32 C -0.2355(6) 0.7186(6) -0.1803(3) 0.072(3) Uani 1 1 d D . .
H32A H -0.2835 0.6842 -0.1696 0.087 Uiso 1 1 calc R C .
C33 C -0.2252(6) 0.7203(7) -0.2420(3) 0.072(3) Uani 1 1 d D C .
H33A H -0.2678 0.6888 -0.2726 0.087 Uiso 1 1 calc R . .
C34 C -0.1524(6) 0.7682(5) -0.2586(4) 0.072(3) Uani 1 1 d D . .
H34A H -0.1454 0.7689 -0.3000 0.087 Uiso 1 1 calc R C .
C35 C -0.0900(8) 0.8153(8) -0.2125(3) 0.112(5) Uani 1 1 d D C .
H35A H -0.0393 0.8460 -0.2229 0.134 Uiso 1 1 calc R . .
C36 C -0.1020(7) 0.8174(8) -0.1511(3) 0.101(4) Uani 1 1 d D . .
H36A H -0.0615 0.8519 -0.1211 0.122 Uiso 1 1 calc R C .
C1 C 0.1212(5) 0.9599(5) -0.0761(3) 0.0441(19) Uani 1 1 d . . .
C5 C 0.1594(9) 0.9551(8) -0.1784(4) 0.091(4) Uani 1 1 d . . .
H5A H 0.1407 0.9444 -0.2214 0.109 Uiso 1 1 calc R A 1
C6 C 0.0936(6) 0.9619(5) -0.1414(3) 0.051(2) Uani 1 1 d . B .
H6A H 0.0296 0.9678 -0.1602 0.061 Uiso 1 1 calc R . .
C2 C 0.2221(10) 0.9681(11) -0.0491(6) 0.049(3) Uani 0.572(8) 1 d PD B 1
H2A H 0.2411 0.9750 -0.0058 0.058 Uiso 0.572(8) 1 calc PR B 1
C3 C 0.2907(11) 0.9662(12) -0.0835(7) 0.067(4) Uani 0.572(8) 1 d PD B 1
H3A H 0.3547 0.9654 -0.0640 0.080 Uiso 0.572(8) 1 calc PR B 1
C4 C 0.2625(14) 0.9657(13) -0.1472(8) 0.075(5) Uani 0.572(8) 1 d PD B 1
H4A H 0.3074 0.9720 -0.1717 0.090 Uiso 0.572(8) 1 calc PR B 1
C2' C 0.2025(14) 0.9073(15) -0.0567(9) 0.049(3) Uani 0.428(8) 1 d PD B 2
H2'A H 0.2165 0.8832 -0.0163 0.058 Uiso 0.428(8) 1 calc PR B 2
C3' C 0.2614(15) 0.8909(16) -0.0966(9) 0.067(4) Uani 0.428(8) 1 d PD B 2
H3'A H 0.3220 0.8689 -0.0800 0.080 Uiso 0.428(8) 1 calc PR B 2
C4' C 0.2359(18) 0.9052(17) -0.1589(10) 0.075(5) Uani 0.428(8) 1 d PD B 2
H4'A H 0.2701 0.8813 -0.1866 0.090 Uiso 0.428(8) 1 calc PR B 2
C37 C -0.3015(9) 0.7787(10) -0.0553(7) 0.045(4) Uani 0.591(7) 1 d PD C 1
C38 C -0.3628(10) 0.7111(10) -0.0479(6) 0.069(4) Uani 0.591(7) 1 d PD C 1
H38A H -0.3418 0.6514 -0.0446 0.082 Uiso 0.591(7) 1 calc PR C 1
C39 C -0.4521(12) 0.7297(11) -0.0452(8) 0.088(6) Uani 0.591(7) 1 d PD C 1
H39A H -0.4915 0.6827 -0.0384 0.105 Uiso 0.591(7) 1 calc PR C 1
C40 C -0.4865(12) 0.8129(14) -0.0520(9) 0.072(5) Uani 0.591(7) 1 d PD C 1
H40A H -0.5506 0.8231 -0.0536 0.087 Uiso 0.591(7) 1 calc PR C 1
C41 C -0.4259(11) 0.8862(12) -0.0567(9) 0.077(4) Uani 0.591(7) 1 d PD C 1
H41A H -0.4457 0.9460 -0.0561 0.092 Uiso 0.591(7) 1 calc PR C 1
C42 C -0.3378(10) 0.8644(11) -0.0621(8) 0.054(4) Uani 0.591(7) 1 d PD C 1
H42A H -0.2989 0.9105 -0.0709 0.065 Uiso 0.591(7) 1 calc PR C 1
C37' C -0.3114(14) 0.8256(15) -0.0564(13) 0.045(4) Uani 0.409(7) 1 d PD C 2
C38' C -0.3966(14) 0.7836(14) -0.0773(11) 0.069(4) Uani 0.409(7) 1 d PD C 2
H38B H -0.3985 0.7232 -0.0893 0.082 Uiso 0.409(7) 1 calc PR C 2
C39' C -0.4768(18) 0.8291(17) -0.0803(16) 0.088(6) Uani 0.409(7) 1 d PD C 2
H39B H -0.5337 0.7975 -0.0912 0.105 Uiso 0.409(7) 1 calc PR C 2
C40' C -0.4807(14) 0.9173(15) -0.0688(13) 0.072(5) Uani 0.409(7) 1 d PD C 2
H40B H -0.5387 0.9466 -0.0729 0.087 Uiso 0.409(7) 1 calc PR C 2
C41' C -0.3964(14) 0.9644(15) -0.0508(11) 0.077(4) Uani 0.409(7) 1 d PD C 2
H41B H -0.3959 1.0260 -0.0421 0.092 Uiso 0.409(7) 1 calc PR C 2
C42' C -0.3152(13) 0.9177(13) -0.0462(11) 0.054(4) Uani 0.409(7) 1 d PD C 2
H42B H -0.2582 0.9492 -0.0355 0.065 Uiso 0.409(7) 1 calc PR C 2
C25 C 0.0307(8) 0.6863(6) 0.2056(5) 0.116(5) Uani 1 1 d D E .
C26 C 0.0501(8) 0.6483(6) 0.2639(5) 0.097(4) Uani 1 1 d DU . .
H26A H 0.0185 0.6682 0.2943 0.117 Uiso 1 1 calc R F .
C27 C 0.1183(9) 0.5784(7) 0.2782(6) 0.137(6) Uani 1 1 d DU E .
H27A H 0.1296 0.5542 0.3185 0.165 Uiso 1 1 calc R D 1
C28 C 0.1708(11) 0.5424(9) 0.2361(8) 0.099(5) Uani 0.702(8) 1 d PDU E 1
H28A H 0.2149 0.4963 0.2477 0.119 Uiso 0.702(8) 1 calc PR E 1
C29 C 0.1528(11) 0.5792(9) 0.1777(8) 0.112(6) Uani 0.702(8) 1 d PD E 1
H29A H 0.1848 0.5583 0.1478 0.134 Uiso 0.702(8) 1 calc PR E 1
C30 C 0.0867(9) 0.6482(8) 0.1628(7) 0.084(5) Uani 0.702(8) 1 d PD E 1
H30A H 0.0769 0.6724 0.1226 0.101 Uiso 0.702(8) 1 calc PR E 1
C28' C 0.0758(18) 0.517(2) 0.2209(14) 0.099(5) Uani 0.298(8) 1 d PDU E 2
H28B H 0.0935 0.4570 0.2281 0.119 Uiso 0.298(8) 1 calc PR E 2
C29' C 0.019(2) 0.5296(19) 0.1621(14) 0.112(6) Uani 0.298(8) 1 d PD E 2
H29B H 0.0022 0.4808 0.1350 0.134 Uiso 0.298(8) 1 calc PR E 2
C30' C -0.0142(17) 0.6156(18) 0.1440(13) 0.084(5) Uani 0.298(8) 1 d PD E 2
H30B H -0.0531 0.6320 0.1058 0.101 Uiso 0.298(8) 1 calc PR E 2
C7 C -0.1508(9) 0.6494(10) -0.0303(6) 0.051(4) Uani 0.547(7) 1 d PD C 1
C8 C -0.1545(13) 0.5751(11) -0.0700(8) 0.137(9) Uani 0.547(7) 1 d PD C 1
H8A H -0.1670 0.5827 -0.1133 0.164 Uiso 0.547(7) 1 calc PR C 1
C9 C -0.1392(17) 0.4892(12) -0.0434(9) 0.144(10) Uani 0.547(7) 1 d PD C 1
H9A H -0.1417 0.4394 -0.0698 0.173 Uiso 0.547(7) 1 calc PR C 1
C10 C -0.1204(15) 0.4752(11) 0.0212(9) 0.118(12) Uani 0.547(7) 1 d PD C 1
H10A H -0.1105 0.4172 0.0379 0.142 Uiso 0.547(7) 1 calc PR C 1
C11 C -0.1169(12) 0.5500(9) 0.0602(7) 0.083(4) Uani 0.547(7) 1 d PD C 1
H11A H -0.1044 0.5424 0.1035 0.100 Uiso 0.547(7) 1 calc PR C 1
C12 C -0.1321(10) 0.6363(9) 0.0345(6) 0.085(5) Uani 0.547(7) 1 d PD C 1
H12A H -0.1297 0.6860 0.0610 0.102 Uiso 0.547(7) 1 calc PR C 1
C7' C -0.1973(14) 0.6574(13) -0.0260(9) 0.051(4) Uani 0.453(7) 1 d PD C 2
C8' C -0.1306(18) 0.5993(14) -0.0425(12) 0.137(9) Uani 0.453(7) 1 d PD C 2
H8'A H -0.0920 0.6173 -0.0693 0.164 Uiso 0.453(7) 1 calc PR C 2
C9' C -0.125(2) 0.5126(15) -0.0167(14) 0.144(10) Uani 0.453(7) 1 d PD C 2
H9'A H -0.0785 0.4728 -0.0237 0.173 Uiso 0.453(7) 1 calc PR C 2
C10' C -0.188(2) 0.4850(14) 0.0195(14) 0.118(12) Uani 0.453(7) 1 d PD C 2
H10B H -0.1915 0.4245 0.0304 0.142 Uiso 0.453(7) 1 calc PR C 2
C11' C -0.2473(16) 0.5480(11) 0.0391(9) 0.083(4) Uani 0.453(7) 1 d PD C 2
H11B H -0.2838 0.5306 0.0674 0.100 Uiso 0.453(7) 1 calc PR C 2
C12' C -0.2526(16) 0.6368(11) 0.0173(9) 0.085(5) Uani 0.453(7) 1 d PD C 2
H12B H -0.2908 0.6799 0.0308 0.102 Uiso 0.453(7) 1 calc PR C 2
C19 C -0.1855(16) 0.7692(19) 0.1629(14) 0.047(5) Uani 0.408(10) 1 d PD F 1
C20 C -0.2312(17) 0.6971(19) 0.1867(12) 0.076(5) Uani 0.408(10) 1 d PD F 1
H20A H -0.1959 0.6538 0.2127 0.091 Uiso 0.408(10) 1 calc PR F 1
C21 C -0.3300(19) 0.691(3) 0.1709(14) 0.093(7) Uani 0.408(10) 1 d PD F 1
H21A H -0.3600 0.6418 0.1842 0.111 Uiso 0.408(10) 1 calc PR F 1
C22 C -0.3815(18) 0.755(2) 0.1377(13) 0.100(8) Uani 0.408(10) 1 d PD F 1
H22A H -0.4472 0.7489 0.1286 0.120 Uiso 0.408(10) 1 calc PR F 1
C23 C -0.3420(15) 0.831(2) 0.1152(12) 0.083(6) Uani 0.408(10) 1 d PD F 1
H23A H -0.3804 0.8745 0.0914 0.100 Uiso 0.408(10) 1 calc PR F 1
C24 C -0.2414(14) 0.8407(19) 0.1298(19) 0.059(5) Uani 0.408(10) 1 d PD F 1
H24A H -0.2128 0.8924 0.1180 0.071 Uiso 0.408(10) 1 calc PR F 1
C19' C -0.1500(11) 0.7392(13) 0.1743(9) 0.047(5) Uani 0.592(10) 1 d PD F 2
C20' C -0.1766(13) 0.6514(13) 0.1899(8) 0.076(5) Uani 0.592(10) 1 d PD F 2
H20B H -0.1305 0.6112 0.2102 0.091 Uiso 0.592(10) 1 calc PR F 2
C21' C -0.2714(12) 0.6250(15) 0.1751(9) 0.093(7) Uani 0.592(10) 1 d PD F 2
H21B H -0.2887 0.5687 0.1880 0.111 Uiso 0.592(10) 1 calc PR F 2
C22' C -0.3376(16) 0.6795(19) 0.1425(10) 0.100(8) Uani 0.592(10) 1 d PD F 2
H22B H -0.4000 0.6594 0.1316 0.120 Uiso 0.592(10) 1 calc PR F 2
C23' C -0.3162(11) 0.7654(16) 0.1244(9) 0.083(6) Uani 0.592(10) 1 d PD F 2
H23B H -0.3642 0.8022 0.1023 0.100 Uiso 0.592(10) 1 calc PR F 2
C24' C -0.2219(10) 0.7976(14) 0.1394(11) 0.059(5) Uani 0.592(10) 1 d PD F 2
H24C H -0.2068 0.8550 0.1271 0.071 Uiso 0.592(10) 1 calc PR F 2

loop_
_atom_site_aniso_label
_atom_site_aniso_U_11
_atom_site_aniso_U_22
_atom_site_aniso_U_33
_atom_site_aniso_U_23
_atom_site_aniso_U_13
_atom_site_aniso_U_12
U1 0.03585(17) 0.02700(15) 0.02561(14) 0.00098(12) -0.00296(10) 0.00140(13)
Cl1 0.0767(16) 0.0363(11) 0.0629(13) -0.0034(10) 0.0112(12) 0.0125(10)
Cl2 0.0386(11) 0.0566(12) 0.0323(9) 0.0041(8) -0.0063(8) 0.0005(9)
N1 0.032(3) 0.032(3) 0.030(3) -0.003(2) 0.001(3) 0.006(3)
O1 0.046(3) 0.040(3) 0.032(3) 0.000(2) 0.000(2) -0.006(2)
O2 0.050(3) 0.033(3) 0.035(3) -0.003(2) -0.007(2) -0.009(2)
P1 0.0841(18) 0.0460(13) 0.0343(11) 0.0051(9) 0.0073(11) -0.0139(12)
P2 0.0611(15) 0.0507(13) 0.0368(11) -0.0002(10) -0.0092(10) -0.0235(11)
C13 0.047(5) 0.048(5) 0.027(4) 0.009(3) 0.002(4) 0.004(4)
C14 0.048(5) 0.062(6) 0.035(4) 0.005(4) -0.002(4) 0.011(4)
C15 0.054(6) 0.094(8) 0.050(5) -0.005(5) -0.012(5) -0.005(5)
C16 0.089(9) 0.115(10) 0.050(6) -0.018(6) 0.002(6) -0.012(7)
C17 0.081(8) 0.152(11) 0.041(5) -0.029(6) 0.006(5) 0.012(8)
C18 0.060(6) 0.090(7) 0.044(5) -0.001(5) -0.009(5) -0.003(5)
C31 0.049(5) 0.032(4) 0.038(4) -0.010(3) -0.002(4) -0.002(4)
C32 0.057(6) 0.105(8) 0.047(5) -0.036(5) -0.006(4) -0.022(5)
C33 0.064(7) 0.098(8) 0.044(5) -0.031(5) -0.012(5) -0.019(6)
C34 0.126(9) 0.040(5) 0.045(5) -0.012(4) 0.005(6) -0.007(6)
C35 0.151(11) 0.143(11) 0.035(5) -0.005(6) 0.006(6) -0.095(9)
C36 0.131(10) 0.132(10) 0.029(5) -0.004(5) -0.009(5) -0.080(8)
C1 0.043(5) 0.057(5) 0.033(4) 0.002(4) 0.009(4) 0.020(4)
C5 0.126(10) 0.111(9) 0.049(6) 0.021(6) 0.047(7) 0.053(8)
C6 0.062(6) 0.053(5) 0.039(4) 0.007(4) 0.013(4) 0.019(4)
C2 0.043(7) 0.064(10) 0.039(6) 0.005(8) 0.009(5) 0.011(8)
C3 0.052(9) 0.087(11) 0.069(9) 0.037(10) 0.026(7) 0.015(9)
C4 0.074(12) 0.070(12) 0.099(11) -0.003(11) 0.060(10) 0.020(11)
C2' 0.043(7) 0.064(10) 0.039(6) 0.005(8) 0.009(5) 0.011(8)
C3' 0.052(9) 0.087(11) 0.069(9) 0.037(10) 0.026(7) 0.015(9)
C4' 0.074(12) 0.070(12) 0.099(11) -0.003(11) 0.060(10) 0.020(11)
C37 0.051(7) 0.041(10) 0.039(5) 0.007(9) 0.003(5) 0.011(9)
C38 0.041(8) 0.055(9) 0.105(11) 0.013(7) 0.002(7) -0.011(7)
C39 0.055(10) 0.061(10) 0.137(15) 0.016(10) -0.001(10) -0.022(8)
C40 0.041(8) 0.080(12) 0.091(11) -0.028(10) 0.003(8) -0.008(8)
C41 0.055(9) 0.072(11) 0.105(12) -0.030(9) 0.021(9) -0.020(8)
C42 0.040(9) 0.046(10) 0.081(10) 0.001(8) 0.020(7) -0.021(7)
C37' 0.051(7) 0.041(10) 0.039(5) 0.007(9) 0.003(5) 0.011(9)
C38' 0.041(8) 0.055(9) 0.105(11) 0.013(7) 0.002(7) -0.011(7)
C39' 0.055(10) 0.061(10) 0.137(15) 0.016(10) -0.001(10) -0.022(8)
C40' 0.041(8) 0.080(12) 0.091(11) -0.028(10) 0.003(8) -0.008(8)
C41' 0.055(9) 0.072(11) 0.105(12) -0.030(9) 0.021(9) -0.020(8)
C42' 0.040(9) 0.046(10) 0.081(10) 0.001(8) 0.020(7) -0.021(7)
C25 0.242(16) 0.049(6) 0.070(7) 0.026(5) 0.064(9) 0.049(8)
C26 0.143(10) 0.067(6) 0.079(7) 0.023(5) 0.018(7) 0.016(6)
C27 0.252(18) 0.071(8) 0.077(8) 0.015(6) 0.009(7) 0.066(8)
C28 0.110(11) 0.066(8) 0.103(10) 0.021(6) -0.016(8) 0.025(8)
C29 0.166(16) 0.070(10) 0.081(10) -0.013(8) -0.013(11) 0.048(10)
C30 0.109(11) 0.053(8) 0.065(8) -0.002(6) -0.037(8) 0.025(8)
C28' 0.110(11) 0.066(8) 0.103(10) 0.021(6) -0.016(8) 0.025(8)
C29' 0.166(16) 0.070(10) 0.081(10) -0.013(8) -0.013(11) 0.048(10)
C30' 0.109(11) 0.053(8) 0.065(8) -0.002(6) -0.037(8) 0.025(8)
C7 0.045(13) 0.060(8) 0.051(7) -0.005(6) 0.017(8) -0.037(9)
C8 0.31(3) 0.040(11) 0.045(13) -0.023(9) 0.006(16) 0.027(13)
C9 0.32(3) 0.046(13) 0.076(19) 0.004(12) 0.057(18) 0.029(14)
C10 0.24(4) 0.037(8) 0.090(10) 0.002(8) 0.05(2) 0.022(15)
C11 0.132(13) 0.054(9) 0.067(9) 0.008(7) 0.026(9) -0.014(9)
C12 0.136(13) 0.044(8) 0.075(10) -0.004(7) 0.025(11) 0.002(9)
C7' 0.045(13) 0.060(8) 0.051(7) -0.005(6) 0.017(8) -0.037(9)
C8' 0.31(3) 0.040(11) 0.045(13) -0.023(9) 0.006(16) 0.027(13)
C9' 0.32(3) 0.046(13) 0.076(19) 0.004(12) 0.057(18) 0.029(14)
C10' 0.24(4) 0.037(8) 0.090(10) 0.002(8) 0.05(2) 0.022(15)
C11' 0.132(13) 0.054(9) 0.067(9) 0.008(7) 0.026(9) -0.014(9)
C12' 0.136(13) 0.044(8) 0.075(10) -0.004(7) 0.025(11) 0.002(9)
C19 0.029(10) 0.077(13) 0.029(8) 0.010(7) -0.010(8) -0.014(9)
C20 0.069(13) 0.096(15) 0.059(7) 0.025(10) 0.003(10) -0.023(9)
C21 0.046(11) 0.150(19) 0.075(10) 0.030(12) 0.000(10) -0.048(10)
C22 0.071(14) 0.16(2) 0.070(11) 0.011(15) 0.016(11) -0.029(13)
C23 0.042(9) 0.129(18) 0.071(10) -0.011(13) -0.003(8) 0.009(10)
C24 0.032(9) 0.071(16) 0.071(11) -0.023(14) 0.000(8) -0.005(9)
C19' 0.029(10) 0.077(13) 0.029(8) 0.010(7) -0.010(8) -0.014(9)
C20' 0.069(13) 0.096(15) 0.059(7) 0.025(10) 0.003(10) -0.023(9)
C21' 0.046(11) 0.150(19) 0.075(10) 0.030(12) 0.000(10) -0.048(10)
C22' 0.071(14) 0.16(2) 0.070(11) 0.011(15) 0.016(11) -0.029(13)
C23' 0.042(9) 0.129(18) 0.071(10) -0.011(13) -0.003(8) 0.009(10)
C24' 0.032(9) 0.071(16) 0.071(11) -0.023(14) 0.000(8) -0.005(9)

loop_
_atom_type_symbol
_atom_type_description
_atom_type_scat_dispersion_real
_atom_type_scat_dispersion_imag
_atom_type_scat_source
C C 0.0033 0.0016 'International Tables Vol C Tables 4.2.6.8 and 6.1.1.4'
H H 0.0000 0.0000 'International Tables Vol C Tables 4.2.6.8 and 6.1.1.4'
N N 0.0061 0.0033 'International Tables Vol C Tables 4.2.6.8 and 6.1.1.4'
O O 0.0106 0.0060 'International Tables Vol C Tables 4.2.6.8 and 6.1.1.4'
P P 0.1023 0.0942 'International Tables Vol C Tables 4.2.6.8 and 6.1.1.4'
Cl Cl 0.1484 0.1585 'International Tables Vol C Tables 4.2.6.8 and 6.1.1.4'
U U -9.6767 9.6646 'International Tables Vol C Tables 4.2.6.8 and 6.1.1.4'

loop_
_geom_angle_atom_site_label_1
_geom_angle_atom_site_label_2
_geom_angle_atom_site_label_3
_geom_angle
_geom_angle_site_symmetry_1
_geom_angle_site_symmetry_3
N1 U1 N1 74.4(2) . 3_575
N1 U1 O2 96.94(18) . .
N1 U1 O2 89.82(18) 3_575 .
N1 U1 O1 175.88(17) . .
N1 U1 O1 101.71(18) 3_575 .
O2 U1 O1 84.22(15) . .
N1 U1 Cl1 90.78(14) . .
N1 U1 Cl1 162.98(14) 3_575 .
O2 U1 Cl1 83.66(13) . .
O1 U1 Cl1 93.28(12) . .
N1 U1 Cl2 94.55(14) . .
N1 U1 Cl2 97.13(14) 3_575 .
O2 U1 Cl2 167.84(12) . .
O1 U1 Cl2 84.60(11) . .
Cl1 U1 Cl2 92.21(6) . .
N1 U1 U1 37.87(14) . 3_575
N1 U1 U1 36.50(14) 3_575 3_575
O2 U1 U1 94.17(11) . 3_575
O1 U1 U1 138.20(12) . 3_575
Cl1 U1 U1 128.17(5) . 3_575
Cl2 U1 U1 97.36(4) . 3_575
C1 N1 U1 135.9(4) . .
C1 N1 U1 117.2(4) . 3_575
U1 N1 U1 105.6(2) . 3_575
P1 O1 U1 177.5(3) . .
P2 O2 U1 160.3(3) . .
O1 P1 C19' 114.8(6) . .
O1 P1 C25 110.0(4) . .
C19' P1 C25 103.8(8) . .
O1 P1 C13 111.0(3) . .
C19' P1 C13 111.1(8) . .
C25 P1 C13 105.5(4) . .
O1 P1 C19 103.4(8) . .
C19' P1 C19 18.1(8) . .
C25 P1 C19 121.8(8) . .
C13 P1 C19 104.9(11) . .
O2 P2 C37 116.0(6) . .
O2 P2 C31 112.4(3) . .
C37 P2 C31 109.0(6) . .
O2 P2 C7' 117.0(7) . .
C37 P2 C7' 86.3(8) . .
C31 P2 C7' 113.5(7) . .
O2 P2 C7 107.9(4) . .
C37 P2 C7 108.2(6) . .
C31 P2 C7 102.3(5) . .
C7' P2 C7 22.2(6) . .
O2 P2 C37' 100.7(7) . .
C37 P2 C37' 20.0(6) . .
C31 P2 C37' 106.4(8) . .
C7' P2 C37' 105.1(9) . .
C7 P2 C37' 127.3(8) . .
C18 C13 C14 118.9(8) . .
C18 C13 P1 122.3(7) . .
C14 C13 P1 118.7(6) . .
C13 C14 C15 120.0(8) . .
C13 C14 H14A 120.0 . .
C15 C14 H14A 120.0 . .
C16 C15 C14 121.6(10) . .
C16 C15 H15A 119.2 . .
C14 C15 H15A 119.2 . .
C15 C16 C17 118.9(10) . .
C15 C16 H16A 120.6 . .
C17 C16 H16A 120.6 . .
C16 C17 C18 121.6(10) . .
C16 C17 H17A 119.2 . .
C18 C17 H17A 119.2 . .
C13 C18 C17 118.9(9) . .
C13 C18 H18A 120.5 . .
C17 C18 H18A 120.5 . .
C32 C31 C36 119.2(7) . .
C32 C31 P2 120.8(5) . .
C36 C31 P2 120.0(5) . .
C31 C32 C33 120.4(7) . .
C31 C32 H32A 119.8 . .
C33 C32 H32A 119.8 . .
C34 C33 C32 120.8(8) . .
C34 C33 H33A 119.6 . .
C32 C33 H33A 119.6 . .
C33 C34 C35 118.8(8) . .
C33 C34 H34A 120.6 . .
C35 C34 H34A 120.6 . .
C34 C35 C36 121.0(8) . .
C34 C35 H35A 119.5 . .
C36 C35 H35A 119.5 . .
C35 C36 C31 119.8(7) . .
C35 C36 H36A 120.1 . .
C31 C36 H36A 120.1 . .
C6 C1 C2' 111.0(9) . .
C6 C1 N1 121.2(7) . .
C2' C1 N1 121.0(9) . .
C6 C1 C2 116.9(8) . .
C2' C1 C2 38.7(9) . .
N1 C1 C2 120.5(8) . .
C4' C5 C6 119.1(12) . .
C4' C5 C4 40.1(11) . .
C6 C5 C4 117.8(10) . .
C4' C5 H5A 105.6 . .
C6 C5 H5A 121.1 . .
C4 C5 H5A 121.1 . .
C5 C6 C1 121.1(8) . .
C5 C6 H6A 119.4 . .
C1 C6 H6A 119.4 . .
C3 C2 C1 123.9(12) . .
C3 C2 H2A 118.1 . .
C1 C2 H2A 118.1 . .
C4 C3 C2 117.9(14) . .
C4 C3 H3A 121.0 . .
C2 C3 H3A 121.0 . .
C3 C4 C5 120.8(14) . .
C3 C4 H4A 119.6 . .
C5 C4 H4A 119.6 . .
C3' C2' C1 120.3(16) . .
C3' C2' H2'A 119.9 . .
C1 C2' H2'A 119.9 . .
C4' C3' C2' 123.0(19) . .
C4' C3' H3'A 118.5 . .
C2' C3' H3'A 118.5 . .
C5 C4' C3' 116.2(18) . .
C5 C4' H4'A 121.9 . .
C3' C4' H4'A 121.9 . .
C42 C37 C38 116.6(14) . .
C42 C37 P2 116.9(11) . .
C38 C37 P2 126.5(13) . .
C39 C38 C37 120.8(15) . .
C39 C38 H38A 119.6 . .
C37 C38 H38A 119.6 . .
C40 C39 C38 122.1(16) . .
C40 C39 H39A 119.0 . .
C38 C39 H39A 119.0 . .
C39 C40 C41 119.8(16) . .
C39 C40 H40A 120.1 . .
C41 C40 H40A 120.1 . .
C42 C41 C40 115.9(16) . .
C42 C41 H41A 122.0 . .
C40 C41 H41A 122.0 . .
C41 C42 C37 124.2(16) . .
C41 C42 H42A 117.9 . .
C37 C42 H42A 117.9 . .
C38' C37' C42' 115.9(17) . .
C38' C37' P2 123.2(17) . .
C42' C37' P2 119.8(15) . .
C39' C38' C37' 120(2) . .
C39' C38' H38B 120.0 . .
C37' C38' H38B 120.0 . .
C38' C39' C40' 124(2) . .
C38' C39' H39B 118.0 . .
C40' C39' H39B 118.0 . .
C39' C40' C41' 118(2) . .
C39' C40' H40B 120.8 . .
C41' C40' H40B 120.8 . .
C42' C41' C40' 117.5(19) . .
C42' C41' H41B 121.2 . .
C40' C41' H41B 121.2 . .
C41' C42' C37' 123.9(18) . .
C41' C42' H42B 118.1 . .
C37' C42' H42B 118.1 . .
C26 C25 C30 113.8(10) . .
C26 C25 C30' 116.5(10) . .
C30 C25 C30' 55.7(8) . .
C26 C25 P1 124.2(9) . .
C30 C25 P1 121.6(8) . .
C30' C25 P1 99.8(9) . .
C25 C26 C27 120.0(12) . .
C25 C26 H26A 120.0 . .
C27 C26 H26A 120.0 . .
C26 C27 C28 125.2(12) . .
C26 C27 C28' 96.4(12) . .
C28 C27 C28' 55.5(8) . .
C26 C27 H27A 117.4 . .
C28 C27 H27A 117.4 . .
C28' C27 H27A 119.6 . .
C29 C28 C27 115.9(14) . .
C29 C28 H28A 122.0 . .
C27 C28 H28A 122.0 . .
C28 C29 C30 119.8(16) . .
C28 C29 H29A 120.1 . .
C30 C29 H29A 120.1 . .
C29 C30 C25 125.3(13) . .
C29 C30 H30A 117.4 . .
C25 C30 H30A 117.4 . .
C29' C28' C27 136(3) . .
C29' C28' H28B 111.9 . .
C27 C28' H28B 111.9 . .
C28' C29' C30' 119(3) . .
C28' C29' H29B 120.5 . .
C30' C29' H29B 120.5 . .
C29' C30' C25 107(2) . .
C29' C30' H30B 126.6 . .
C25 C30' H30B 126.6 . .
C8 C7 C12 119.6(13) . .
C8 C7 P2 125.2(11) . .
C12 C7 P2 114.5(10) . .
C7 C8 C9 118.6(15) . .
C7 C8 H8A 120.7 . .
C9 C8 H8A 120.7 . .
C10 C9 C8 122.4(16) . .
C10 C9 H9A 118.8 . .
C8 C9 H9A 118.8 . .
C11 C10 C9 118.3(15) . .
C11 C10 H10A 120.9 . .
C9 C10 H10A 120.9 . .
C10 C11 C12 120.2(14) . .
C10 C11 H11A 119.9 . .
C12 C11 H11A 119.9 . .
C11 C12 C7 121.0(13) . .
C11 C12 H12A 119.5 . .
C7 C12 H12A 119.5 . .
C8' C7' C12' 124.7(17) . .
C8' C7' P2 110.9(12) . .
C12' C7' P2 123.6(14) . .
C7' C8' C9' 116.4(18) . .
C7' C8' H8'A 121.8 . .
C9' C8' H8'A 121.8 . .
C10' C9' C8' 120.6(19) . .
C10' C9' H9'A 119.7 . .
C8' C9' H9'A 119.7 . .
C11' C10' C9' 120.0(18) . .
C11' C10' H10B 120.0 . .
C9' C10' H10B 120.0 . .
C10' C11' C12' 121.2(16) . .
C10' C11' H11B 119.4 . .
C12' C11' H11B 119.4 . .
C11' C12' C7' 116.1(15) . .
C11' C12' H12B 122.0 . .
C7' C12' H12B 122.0 . .
C20 C19 C24 119(2) . .
C20 C19 P1 121.0(17) . .
C24 C19 P1 119.3(14) . .
C21 C20 C19 119(2) . .
C21 C20 H20A 120.4 . .
C19 C20 H20A 120.4 . .
C22 C21 C20 121(2) . .
C22 C21 H21A 119.4 . .
C20 C21 H21A 119.4 . .
C21 C22 C23 123(2) . .
C21 C22 H22A 118.5 . .
C23 C22 H22A 118.5 . .
C22 C23 C24 118(2) . .
C22 C23 H23A 120.8 . .
C24 C23 H23A 120.8 . .
C23 C24 C19 118(2) . .
C23 C24 H24A 120.8 . .
C19 C24 H24A 120.8 . .
C20' C19' C24' 118.5(14) . .
C20' C19' P1 128.0(14) . .
C24' C19' P1 113.3(11) . .
C21' C20' C19' 120.3(17) . .
C21' C20' H20B 119.8 . .
C19' C20' H20B 119.8 . .
C22' C21' C20' 120.7(19) . .
C22' C21' H21B 119.7 . .
C20' C21' H21B 119.7 . .
C21' C22' C23' 122(2) . .
C21' C22' H22B 119.0 . .
C23' C22' H22B 119.0 . .
C22' C23' C24' 120.4(19) . .
C22' C23' H23B 119.8 . .
C24' C23' H23B 119.8 . .
C23' C24' C19' 118.1(16) . .
C23' C24' H24C 121.0 . .
C19' C24' H24C 121.0 . .

loop_
_geom_bond_atom_site_label_1
_geom_bond_atom_site_label_2
_geom_bond_distance
_geom_bond_site_symmetry_2
U1 N1 2.182(5) .
U1 N1 2.252(5) 3_575
U1 O2 2.319(4) .
U1 O1 2.343(4) .
U1 Cl1 2.686(2) .
U1 Cl2 2.6856(17) .
U1 U1 3.5329(5) 3_575
N1 C1 1.407(8) .
N1 U1 2.252(5) 3_575
O1 P1 1.505(5) .
O2 P2 1.504(5) .
P1 C19' 1.617(14) .
P1 C25 1.770(11) .
P1 C13 1.775(8) .
P1 C19 2.00(2) .
P2 C37 1.652(14) .
P2 C31 1.763(7) .
P2 C7' 1.767(18) .
P2 C7 1.871(16) .
P2 C37' 1.98(2) .
C13 C18 1.365(11) .
C13 C14 1.381(11) .
C14 C15 1.397(11) .
C14 H14A 0.9300 .
C15 C16 1.329(12) .
C15 H15A 0.9300 .
C16 C17 1.358(14) .
C16 H16A 0.9300 .
C17 C18 1.412(13) .
C17 H17A 0.9300 .
C18 H18A 0.9300 .
C31 C32 1.382(5) .
C31 C36 1.391(5) .
C32 C33 1.385(5) .
C32 H32A 0.9300 .
C33 C34 1.378(5) .
C33 H33A 0.9300 .
C34 C35 1.383(5) .
C34 H34A 0.9300 .
C35 C36 1.387(5) .
C35 H35A 0.9300 .
C36 H36A 0.9300 .
C1 C6 1.391(9) .
C1 C2' 1.40(2) .
C1 C2 1.453(16) .
C5 C4' 1.32(3) .
C5 C6 1.378(11) .
C5 C4 1.51(2) .
C5 H5A 0.9300 .
C6 H6A 0.9300 .
C2 C3 1.367(15) .
C2 H2A 0.9300 .
C3 C4 1.359(18) .
C3 H3A 0.9300 .
C4 H4A 0.9300 .
C2' C3' 1.364(18) .
C2' H2'A 0.9300 .
C3' C4' 1.35(2) .
C3' H3'A 0.9300 .
C4' H4'A 0.9300 .
C37 C42 1.366(16) .
C37 C38 1.368(16) .
C38 C39 1.332(19) .
C38 H38A 0.9300 .
C39 C40 1.32(2) .
C39 H39A 0.9300 .
C40 C41 1.41(2) .
C40 H40A 0.9300 .
C41 C42 1.341(18) .
C41 H41A 0.9300 .
C42 H42A 0.9300 .
C37' C38' 1.365(19) .
C37' C42' 1.38(2) .
C38' C39' 1.33(2) .
C38' H38B 0.9300 .
C39' C40' 1.33(3) .
C39' H39B 0.9300 .
C40' C41' 1.38(2) .
C40' H40B 0.9300 .
C41' C42' 1.35(2) .
C41' H41B 0.9300 .
C42' H42B 0.9300 .
C25 C26 1.362(13) .
C25 C30 1.472(17) .
C25 C30' 1.71(3) .
C26 C27 1.414(15) .
C26 H26A 0.9300 .
C27 C28 1.416(19) .
C27 C28' 1.56(4) .
C27 H27A 0.9300 .
C28 C29 1.356(18) .
C28 H28A 0.9300 .
C29 C30 1.387(17) .
C29 H29A 0.9300 .
C30 H30A 0.9300 .
C28' C29' 1.38(2) .
C28' H28B 0.9300 .
C29' C30' 1.38(2) .
C29' H29B 0.9300 .
C30' H30B 0.9300 .
C7 C8 1.392(5) .
C7 C12 1.394(5) .
C8 C9 1.394(5) .
C8 H8A 0.9300 .
C9 C10 1.391(5) .
C9 H9A 0.9300 .
C10 C11 1.390(5) .
C10 H10A 0.9300 .
C11 C12 1.391(5) .
C11 H11A 0.9300 .
C12 H12A 0.9300 .
C7' C8' 1.395(5) .
C7' C12' 1.395(5) .
C8' C9' 1.395(5) .
C8' H8'A 0.9300 .
C9' C10' 1.392(5) .
C9' H9'A 0.9300 .
C10' C11' 1.389(5) .
C10' H10B 0.9300 .
C11' C12' 1.393(5) .
C11' H11B 0.9300 .
C12' H12B 0.9300 .
C19 C20 1.41(2) .
C19 C24 1.43(2) .
C20 C21 1.40(2) .
C20 H20A 0.9300 .
C21 C22 1.31(3) .
C21 H21A 0.9300 .
C22 C23 1.40(3) .
C22 H22A 0.9300 .
C23 C24 1.426(19) .
C23 H23A 0.9300 .
C24 H24A 0.9300 .
C19' C20' 1.415(17) .
C19' C24' 1.434(17) .
C20' C21' 1.39(2) .
C20' H20B 0.9300 .
C21' C22' 1.33(3) .
C21' H21B 0.9300 .
C22' C23' 1.38(3) .
C22' H22B 0.9300 .
C23' C24' 1.412(16) .
C23' H23B 0.9300 .
C24' H24C 0.9300 .

loop_
_geom_torsion_atom_site_label_1
_geom_torsion_atom_site_label_2
_geom_torsion_atom_site_label_3
_geom_torsion_atom_site_label_4
_geom_torsion
_geom_torsion_site_symmetry_1
_geom_torsion_site_symmetry_4
N1 U1 N1 C1 165.7(8) 3_575 .
O2 U1 N1 C1 -106.4(6) . .
O1 U1 N1 C1 148(2) . .
Cl1 U1 N1 C1 -22.7(6) . .
Cl2 U1 N1 C1 69.6(6) . .
U1 U1 N1 C1 165.7(8) 3_575 .
N1 U1 N1 U1 0.0 3_575 3_575
O2 U1 N1 U1 87.9(2) . 3_575
O1 U1 N1 U1 -18(3) . 3_575
Cl1 U1 N1 U1 171.57(18) . 3_575
Cl2 U1 N1 U1 -96.15(18) . 3_575
N1 U1 O1 P1 -105(7) . .
N1 U1 O1 P1 -123(7) 3_575 .
O2 U1 O1 P1 148(7) . .
Cl1 U1 O1 P1 65(7) . .
Cl2 U1 O1 P1 -27(7) . .
U1 U1 O1 P1 -122(7) 3_575 .
N1 U1 O2 P2 85.1(9) . .
N1 U1 O2 P2 159.3(9) 3_575 .
O1 U1 O2 P2 -98.9(9) . .
Cl1 U1 O2 P2 -4.9(9) . .
Cl2 U1 O2 P2 -75.6(12) . .
U1 U1 O2 P2 123.1(9) 3_575 .
U1 O1 P1 C19' -160(7) . .
U1 O1 P1 C25 -43(7) . .
U1 O1 P1 C13 73(7) . .
U1 O1 P1 C19 -175(7) . .
U1 O2 P2 C37 165.9(9) . .
U1 O2 P2 C31 -67.7(9) . .
U1 O2 P2 C7' 66.2(11) . .
U1 O2 P2 C7 44.3(10) . .
U1 O2 P2 C37' 179.4(11) . .
O1 P1 C13 C18 141.8(7) . .
C19' P1 C13 C18 12.8(10) . .
C25 P1 C13 C18 -99.1(8) . .
C19 P1 C13 C18 30.7(10) . .
O1 P1 C13 C14 -36.5(7) . .
C19' P1 C13 C14 -165.5(8) . .
C25 P1 C13 C14 82.6(7) . .
C19 P1 C13 C14 -147.6(9) . .
C18 C13 C14 C15 -0.2(11) . .
P1 C13 C14 C15 178.2(6) . .
C13 C14 C15 C16 2.8(13) . .
C14 C15 C16 C17 -3.0(16) . .
C15 C16 C17 C18 0.6(17) . .
C14 C13 C18 C17 -2.0(13) . .
P1 C13 C18 C17 179.7(7) . .
C16 C17 C18 C13 1.9(16) . .
O2 P2 C31 C32 -174.4(7) . .
C37 P2 C31 C32 -44.3(9) . .
C7' P2 C31 C32 50.0(10) . .
C7 P2 C31 C32 70.2(8) . .
C37' P2 C31 C32 -65.1(10) . .
O2 P2 C31 C36 6.2(9) . .
C37 P2 C31 C36 136.3(9) . .
C7' P2 C31 C36 -129.4(10) . .
C7 P2 C31 C36 -109.2(9) . .
C37' P2 C31 C36 115.5(10) . .
C36 C31 C32 C33 -1.3(14) . .
P2 C31 C32 C33 179.3(7) . .
C31 C32 C33 C34 2.3(15) . .
C32 C33 C34 C35 -0.5(16) . .
C33 C34 C35 C36 -2.4(18) . .
C34 C35 C36 C31 3(2) . .
C32 C31 C36 C35 -1.5(16) . .
P2 C31 C36 C35 177.9(10) . .
U1 N1 C1 C6 129.0(7) . .
U1 N1 C1 C6 -66.4(8) 3_575 .
U1 N1 C1 C2' -19.5(15) . .
U1 N1 C1 C2' 145.0(12) 3_575 .
U1 N1 C1 C2 -64.9(12) . .
U1 N1 C1 C2 99.6(9) 3_575 .
C4' C5 C6 C1 33(2) . .
C4 C5 C6 C1 -12.9(16) . .
C2' C1 C6 C5 -30.6(15) . .
N1 C1 C6 C5 178.0(8) . .
C2 C1 C6 C5 11.5(14) . .
C6 C1 C2 C3 -8(2) . .
C2' C1 C2 C3 82(2) . .
N1 C1 C2 C3 -175.0(13) . .
C1 C2 C3 C4 7(3) . .
C2 C3 C4 C5 -8(3) . .
C4' C5 C4 C3 -92(2) . .
C6 C5 C4 C3 11(2) . .
C6 C1 C2' C3' 22(2) . .
N1 C1 C2' C3' 173.2(16) . .
C2 C1 C2' C3' -86(2) . .
C1 C2' C3' C4' -16(4) . .
C6 C5 C4' C3' -23(3) . .
C4 C5 C4' C3' 77(2) . .
C2' C3' C4' C5 15(4) . .
O2 P2 C37 C42 47.4(15) . .
C31 P2 C37 C42 -80.6(13) . .
C7' P2 C37 C42 165.8(15) . .
C7 P2 C37 C42 168.8(12) . .
C37' P2 C37 C42 5(3) . .
O2 P2 C37 C38 -131.8(11) . .
C31 P2 C37 C38 100.1(12) . .
C7' P2 C37 C38 -13.5(13) . .
C7 P2 C37 C38 -10.4(14) . .
C37' P2 C37 C38 -174(4) . .
C42 C37 C38 C39 -2.3(16) . .
P2 C37 C38 C39 176.9(13) . .
C37 C38 C39 C40 2.6(18) . .
C38 C39 C40 C41 -6(3) . .
C39 C40 C41 C42 8(3) . .
C40 C41 C42 C37 -9(3) . .
C38 C37 C42 C41 6(2) . .
P2 C37 C42 C41 -173.7(15) . .
O2 P2 C37' C38' -167(2) . .
C37 P2 C37' C38' -25(2) . .
C31 P2 C37' C38' 76(2) . .
C7' P2 C37' C38' -45(3) . .
C7 P2 C37' C38' -44(3) . .
O2 P2 C37' C42' 25(2) . .
C37 P2 C37' C42' 167(5) . .
C31 P2 C37' C42' -92(2) . .
C7' P2 C37' C42' 147(2) . .
C7 P2 C37' C42' 147.9(18) . .
C42' C37' C38' C39' -7(4) . .
P2 C37' C38' C39' -175(2) . .
C37' C38' C39' C40' 6(5) . .
C38' C39' C40' C41' -2(5) . .
C39' C40' C41' C42' 0(4) . .
C40' C41' C42' C37' -2(4) . .
C38' C37' C42' C41' 6(4) . .
P2 C37' C42' C41' 174(2) . .
O1 P1 C25 C26 158.9(6) . .
C19' P1 C25 C26 -77.8(10) . .
C13 P1 C25 C26 39.1(7) . .
C19 P1 C25 C26 -80.0(13) . .
O1 P1 C25 C30 -13.9(7) . .
C19' P1 C25 C30 109.4(9) . .
C13 P1 C25 C30 -133.7(6) . .
C19 P1 C25 C30 107.2(13) . .
O1 P1 C25 C30' -69.5(9) . .
C19' P1 C25 C30' 53.8(11) . .
C13 P1 C25 C30' 170.8(9) . .
C19 P1 C25 C30' 51.7(14) . .
C30 C25 C26 C27 -0.4(3) . .
C30' C25 C26 C27 61.7(10) . .
P1 C25 C26 C27 -173.7(8) . .
C25 C26 C27 C28 0.0(3) . .
C25 C26 C27 C28' -51.9(9) . .
C26 C27 C28 C29 0.1(6) . .
C28' C27 C28 C29 71.5(14) . .
C27 C28 C29 C30 0.3(8) . .
C28 C29 C30 C25 -0.9(9) . .
C26 C25 C30 C29 0.9(6) . .
C30' C25 C30 C29 -105.9(12) . .
P1 C25 C30 C29 174.4(8) . .
C26 C27 C28' C29' 23.3(6) . .
C28 C27 C28' C29' -105.5(11) . .
C27 C28' C29' C30' -0.1(3) . .
C28' C29' C30' C25 0.1(3) . .
C26 C25 C30' C29' -27.1(8) . .
C30 C25 C30' C29' 74.7(9) . .
P1 C25 C30' C29' -163.5(8) . .
O2 P2 C7 C8 -143.5(9) . .
C37 P2 C7 C8 90.2(11) . .
C31 P2 C7 C8 -24.8(10) . .
C7' P2 C7 C8 98(3) . .
C37' P2 C7 C8 97.1(14) . .
O2 P2 C7 C12 46.4(8) . .
C37 P2 C7 C12 -79.9(9) . .
C31 P2 C7 C12 165.1(7) . .
C7' P2 C7 C12 -72(2) . .
C37' P2 C7 C12 -73.0(12) . .
C12 C7 C8 C9 -0.03(10) . .
P2 C7 C8 C9 -169.7(10) . .
C7 C8 C9 C10 -0.01(10) . .
C8 C9 C10 C11 0.0(2) . .
C9 C10 C11 C12 0.1(3) . .
C10 C11 C12 C7 -0.1(3) . .
C8 C7 C12 C11 0.1(2) . .
P2 C7 C12 C11 170.8(9) . .
O2 P2 C7' C8' -89(2) . .
C37 P2 C7' C8' 153(2) . .
C31 P2 C7' C8' 44(2) . .
C7 P2 C7' C8' -19.1(15) . .
C37' P2 C7' C8' 159.8(19) . .
O2 P2 C7' C12' 80(2) . .
C37 P2 C7' C12' -37(2) . .
C31 P2 C7' C12' -146.2(18) . .
C7 P2 C7' C12' 151(4) . .
C37' P2 C7' C12' -30(2) . .
C12' C7' C8' C9' 5(4) . .
P2 C7' C8' C9' 174(2) . .
C7' C8' C9' C10' 5(5) . .
C8' C9' C10' C11' -11(5) . .
C9' C10' C11' C12' 8(5) . .
C10' C11' C12' C7' 1(4) . .
C8' C7' C12' C11' -8(4) . .
P2 C7' C12' C11' -176.1(17) . .
O1 P1 C19 C20 150(3) . .
C19' P1 C19 C20 19(3) . .
C25 P1 C19 C20 25(3) . .
C13 P1 C19 C20 -94(3) . .
O1 P1 C19 C24 -39(3) . .
C19' P1 C19 C24 -170(8) . .
C25 P1 C19 C24 -163(3) . .
C13 P1 C19 C24 78(3) . .
C24 C19 C20 C21 8(5) . .
P1 C19 C20 C21 180(3) . .
C19 C20 C21 C22 -4(5) . .
C20 C21 C22 C23 1(6) . .
C21 C22 C23 C24 -1(5) . .
C22 C23 C24 C19 4(5) . .
C20 C19 C24 C23 -8(6) . .
P1 C19 C24 C23 -180(2) . .
O1 P1 C19' C20' 130.4(17) . .
C25 P1 C19' C20' 10(2) . .
C13 P1 C19' C20' -103(2) . .
C19 P1 C19' C20' -176(7) . .
O1 P1 C19' C24' -43(2) . .
C25 P1 C19' C24' -162.9(16) . .
C13 P1 C19' C24' 84.1(17) . .
C19 P1 C19' C24' 11(4) . .
C24' C19' C20' C21' -4(3) . .
P1 C19' C20' C21' -176.8(17) . .
C19' C20' C21' C22' 4(3) . .
C20' C21' C22' C23' -3(4) . .
C21' C22' C23' C24' 1(3) . .
C22' C23' C24' C19' -1(3) . .
C20' C19' C24' C23' 2(3) . .
P1 C19' C24' C23' 176.0(16) . .

loop_
_platon_squeeze_void_nr
_platon_squeeze_void_average_x
_platon_squeeze_void_average_y
_platon_squeeze_void_average_z
_platon_squeeze_void_volume
_platon_squeeze_void_count_electrons
_platon_squeeze_void_content
1 -0.017 -0.001 0.483 1237 387 '32 dichloromethane molecules'
